data_2208485
loop_
_publ_author_name
'Yun Liu'
'Yong-Miao Shen'
'Zhe Li'
'Jian-Hua Xu'

_publ_section_title
2,4-Diphenyl-2-(trimethylsilyloxy)-3-dihydro-2<i>H</i>,5<i>H</i>-pyrano[3,2-<i>c</i>][1]benzopyran-5-one
_journal_coeditor_code AT2016
_journal_issue 4
_journal_name_full 'Acta Crystallographica Section E'
_journal_page_first o1397
_journal_page_last o1398
_journal_paper_doi 10.1107/S1600536806009020
_journal_volume 62
_journal_year 2006
_chemical_formula_iupac 'C27 H26 O4 Si'
_chemical_formula_moiety 'C27 H26 O4 Si'
_chemical_formula_sum 'C27 H26 O4 Si'
_chemical_formula_weight 442.57
_chemical_melting_point 390
_chemical_name_systematic
;2,4-Diphenyl-2-(trimethylsilyloxy)-3-dihydro-2H,5H-pyrano[3,2-c][1]benzopyran-
5-one
;
_space_group_IT_number 14
_symmetry_cell_setting monoclinic
_symmetry_space_group_name_Hall '-P 2yn'
_symmetry_space_group_name_H-M 'P 1 21/n 1'
_atom_sites_solution_hydrogens geom
_atom_sites_solution_primary direct
_atom_sites_solution_secondary difmap
_cell_angle_alpha 90.00
_cell_angle_beta 91.59(3)
_cell_angle_gamma 90.00
_cell_formula_units_Z 4
_cell_length_a 12.223(2)
_cell_length_b 12.740(3)
_cell_length_c 15.113(3)
_cell_measurement_reflns_used 25
_cell_measurement_temperature 298(2)
_cell_measurement_theta_max 13
_cell_measurement_theta_min 10
_cell_volume 2352.5(8)
_computing_cell_refinement 'CAD-4 Software'
_computing_data_collection 'CAD-4 Software (Enraf--Nonius, 1989)'
_computing_data_reduction 'XCAD4 (Harms & Wocadlo, 1995)'
_computing_molecular_graphics SHELXTL
_computing_publication_material 'SHELXTL and PLATON (Spek, 2003)'
_computing_structure_refinement SHELXTL
_computing_structure_solution 'SHELXTL (Sheldrick, 1997)'
_diffrn_ambient_temperature 298(2)
_diffrn_measured_fraction_theta_full 0.999
_diffrn_measured_fraction_theta_max 0.999
_diffrn_measurement_device_type 'Enraf--Nonius CAD-4'
_diffrn_measurement_method \w/2\q
_diffrn_radiation_monochromator graphite
_diffrn_radiation_source 'fine-focus sealed tube'
_diffrn_radiation_type MoK\a
_diffrn_radiation_wavelength 0.71073
_diffrn_reflns_av_R_equivalents 0.0318
_diffrn_reflns_av_sigmaI/netI 0.0492
_diffrn_reflns_limit_h_max 14
_diffrn_reflns_limit_h_min 0
_diffrn_reflns_limit_k_max 15
_diffrn_reflns_limit_k_min 0
_diffrn_reflns_limit_l_max 17
_diffrn_reflns_limit_l_min -17
_diffrn_reflns_number 4333
_diffrn_reflns_theta_full 25
_diffrn_reflns_theta_max 24.99
_diffrn_reflns_theta_min 2.09
_diffrn_standards_decay_% 0
_diffrn_standards_interval_count 200
_diffrn_standards_number 3
_exptl_absorpt_coefficient_mu 0.130
_exptl_absorpt_correction_T_max 0.9734
_exptl_absorpt_correction_T_min 0.9619
_exptl_absorpt_correction_type psi-scan
_exptl_absorpt_process_details '(XCAD4; Harms & Wocadlo, 1995)'
_exptl_crystal_colour colorless
_exptl_crystal_density_diffrn 1.250
_exptl_crystal_density_method 'not measured'
_exptl_crystal_description block
_exptl_crystal_F_000 936
_exptl_crystal_size_max 0.30
_exptl_crystal_size_mid 0.20
_exptl_crystal_size_min 0.20
_refine_diff_density_max 0.257
_refine_diff_density_min -0.238
_refine_ls_extinction_coef 0.0219(18)
_refine_ls_extinction_expression Fc^*^=kFc[1+0.001xFc^2^\l^3^/sin(2\q)]^-1/4^
_refine_ls_extinction_method SHELXL97
_refine_ls_goodness_of_fit_ref 1.000
_refine_ls_hydrogen_treatment constr
_refine_ls_matrix_type full
_refine_ls_number_parameters 290
_refine_ls_number_reflns 4129
_refine_ls_number_restraints 0
_refine_ls_restrained_S_all 1.000
_refine_ls_R_factor_all 0.0835
_refine_ls_R_factor_gt 0.0473
_refine_ls_shift/su_max 0.007
_refine_ls_shift/su_mean 0.001
_refine_ls_structure_factor_coef Fsqd
_refine_ls_weighting_details 'calc w=1/[\s^2^(Fo^2^)+(0.08P)^2^+0.0023P] where P=(Fo^2^+2Fc^2^)/3'
_refine_ls_weighting_scheme calc
_refine_ls_wR_factor_gt 0.1276
_refine_ls_wR_factor_ref 0.1394
_reflns_number_gt 2773
_reflns_number_total 4129
_reflns_threshold_expression I>2\s(I)
_cod_data_source_file at2016.cif
_cod_data_source_block I
_cod_original_sg_symbol_H-M 'P 21/n'
_cod_database_code 2208485
_cod_database_fobs_code 2208485

loop_
_symmetry_equiv_pos_as_xyz
'x, y, z'
'-x+1/2, y+1/2, -z+1/2'
'-x, -y, -z'
'x-1/2, -y-1/2, z-1/2'

loop_
_atom_site_type_symbol
_atom_site_label
_atom_site_fract_x
_atom_site_fract_y
_atom_site_fract_z
_atom_site_U_iso_or_equiv
_atom_site_adp_type
_atom_site_calc_flag
_atom_site_refinement_flags
_atom_site_occupancy
Si Si 0.41023(5) 0.23771(5) 0.54285(4) 0.0450(2) Uani d . 1
O O1 0.38597(11) 0.20394(12) 0.43771(9) 0.0440(4) Uani d . 1
O O2 0.31196(11) 0.35570(11) 0.37698(10) 0.0435(4) Uani d . 1
O O3 -0.02658(14) 0.19799(15) 0.29199(13) 0.0705(6) Uani d . 1
O O4 -0.02180(12) 0.36264(14) 0.33581(11) 0.0560(5) Uani d . 1
C C1 0.2395(3) -0.0998(2) 0.4185(2) 0.0804(9) Uani d . 1
H H1A 0.2719 -0.1639 0.4057 0.097 Uiso calc R 1
C C2 0.1871(3) -0.0872(3) 0.4965(2) 0.0811(9) Uani d . 1
H H2A 0.1844 -0.1420 0.5369 0.097 Uiso calc R 1
C C3 0.1389(3) 0.0066(3) 0.5143(2) 0.0747(8) Uani d . 1
H H3A 0.1028 0.0158 0.5672 0.090 Uiso calc R 1
C C4 0.1432(2) 0.0888(2) 0.45390(17) 0.0571(7) Uani d . 1
H H4A 0.1092 0.1521 0.4664 0.069 Uiso calc R 1
C C5 0.19718(18) 0.07744(18) 0.37596(15) 0.0453(6) Uani d . 1
C C6 0.2449(2) -0.01865(19) 0.35857(19) 0.0624(7) Uani d . 1
H H6A 0.2810 -0.0285 0.3058 0.075 Uiso calc R 1
C C7 0.20669(17) 0.16561(17) 0.30811(14) 0.0434(6) Uani d . 1
H H7A 0.1730 0.1401 0.2526 0.052 Uiso calc R 1
C C8 0.32512(17) 0.19660(19) 0.28820(14) 0.0438(6) Uani d . 1
H H8A 0.3681 0.1334 0.2808 0.053 Uiso calc R 1
H H8B 0.3255 0.2351 0.2328 0.053 Uiso calc R 1
C C9 0.37850(17) 0.26330(17) 0.36040(14) 0.0399(5) Uani d . 1
C C10 0.4396(2) 0.1093(2) 0.59495(17) 0.0669(8) Uani d . 1
H H10A 0.3771 0.0642 0.5871 0.100 Uiso calc R 1
H H10B 0.4551 0.1191 0.6570 0.100 Uiso calc R 1
H H10C 0.5017 0.0780 0.5679 0.100 Uiso calc R 1
C C11 0.5267(2) 0.3305(2) 0.55381(18) 0.0677(8) Uani d . 1
H H11A 0.5075 0.3957 0.5255 0.102 Uiso calc R 1
H H11B 0.5895 0.3011 0.5262 0.102 Uiso calc R 1
H H11C 0.5434 0.3429 0.6154 0.102 Uiso calc R 1
C C12 0.2883(2) 0.2999(2) 0.59010(17) 0.0684(8) Uani d . 1
H H12A 0.2273 0.2527 0.5849 0.103 Uiso calc R 1
H H12B 0.2715 0.3635 0.5585 0.103 Uiso calc R 1
H H12C 0.3029 0.3158 0.6514 0.103 Uiso calc R 1
C C13 0.48876(17) 0.30475(19) 0.33338(14) 0.0446(6) Uani d . 1
C C14 0.5017(2) 0.4038(2) 0.29804(17) 0.0561(7) Uani d . 1
H H14A 0.4412 0.4477 0.2912 0.067 Uiso calc R 1
C C15 0.6039(2) 0.4388(2) 0.27261(19) 0.0708(8) Uani d . 1
H H15A 0.6118 0.5062 0.2500 0.085 Uiso calc R 1
C C16 0.6925(2) 0.3741(3) 0.2809(2) 0.0771(9) Uani d . 1
H H16A 0.7609 0.3976 0.2642 0.093 Uiso calc R 1
C C17 0.6809(2) 0.2749(3) 0.31368(19) 0.0743(9) Uani d . 1
H H17A 0.7413 0.2307 0.3182 0.089 Uiso calc R 1
C C18 0.5795(2) 0.2397(2) 0.34024(17) 0.0617(7) Uani d . 1
H H18A 0.5725 0.1722 0.3627 0.074 Uiso calc R 1
C C19 0.20243(16) 0.35003(17) 0.36361(13) 0.0375(5) Uani d . 1
C C20 0.14798(17) 0.26481(18) 0.33205(13) 0.0406(5) Uani d . 1
C C21 0.03082(18) 0.2692(2) 0.31860(15) 0.0490(6) Uani d . 1
C C22 0.03335(18) 0.44855(19) 0.36827(14) 0.0456(6) Uani d . 1
C C23 -0.0267(2) 0.5382(2) 0.38384(17) 0.0597(7) Uani d . 1
H H23A -0.1013 0.5402 0.3703 0.072 Uiso calc R 1
C C24 0.0255(2) 0.6242(2) 0.41951(19) 0.0679(8) Uani d . 1
H H24A -0.0143 0.6849 0.4302 0.081 Uiso calc R 1
C C25 0.1361(2) 0.6218(2) 0.43979(19) 0.0637(7) Uani d . 1
H H25A 0.1700 0.6800 0.4656 0.076 Uiso calc R 1
C C26 0.1963(2) 0.53411(18) 0.42208(16) 0.0511(6) Uani d . 1
H H26A 0.2713 0.5336 0.4345 0.061 Uiso calc R 1
C C27 0.14574(17) 0.44545(17) 0.38549(14) 0.0401(5) Uani d . 1

loop_
_atom_site_aniso_label
_atom_site_aniso_U_11
_atom_site_aniso_U_22
_atom_site_aniso_U_33
_atom_site_aniso_U_12
_atom_site_aniso_U_13
_atom_site_aniso_U_23
Si 0.0366(4) 0.0598(5) 0.0383(4) 0.0010(3) -0.0049(3) -0.0031(3)
O1 0.0392(8) 0.0565(10) 0.0362(8) -0.0009(7) -0.0024(6) -0.0009(7)
O2 0.0274(8) 0.0492(9) 0.0540(10) 0.0038(7) 0.0005(6) -0.0058(7)
O3 0.0428(10) 0.0784(13) 0.0891(14) -0.0061(10) -0.0201(9) -0.0144(11)
O4 0.0329(9) 0.0722(12) 0.0623(11) 0.0106(8) -0.0097(7) -0.0066(9)
C1 0.084(2) 0.0489(17) 0.107(3) 0.0039(15) -0.019(2) 0.0033(18)
C2 0.097(2) 0.062(2) 0.083(2) -0.0140(18) -0.0229(19) 0.0181(17)
C3 0.081(2) 0.079(2) 0.0637(19) -0.0197(18) -0.0003(15) 0.0098(16)
C4 0.0568(16) 0.0591(16) 0.0552(16) -0.0005(13) -0.0016(12) 0.0012(13)
C5 0.0381(12) 0.0472(14) 0.0499(14) -0.0022(10) -0.0120(10) -0.0070(11)
C6 0.0670(18) 0.0510(16) 0.0687(18) 0.0003(13) -0.0081(14) -0.0061(14)
C7 0.0396(12) 0.0517(14) 0.0384(12) 0.0027(11) -0.0100(9) -0.0080(10)
C8 0.0411(13) 0.0539(14) 0.0362(12) 0.0096(11) -0.0013(10) -0.0041(10)
C9 0.0324(11) 0.0478(13) 0.0394(12) 0.0073(10) 0.0016(9) -0.0018(10)
C10 0.0714(18) 0.0759(19) 0.0527(16) 0.0018(15) -0.0108(13) 0.0051(14)
C11 0.0564(17) 0.082(2) 0.0635(17) -0.0133(14) -0.0110(13) -0.0077(15)
C12 0.0605(17) 0.096(2) 0.0490(15) 0.0109(15) 0.0057(12) -0.0104(15)
C13 0.0303(12) 0.0629(15) 0.0404(12) 0.0055(11) 0.0007(9) -0.0021(11)
C14 0.0407(13) 0.0693(18) 0.0582(16) 0.0021(12) 0.0008(11) 0.0033(13)
C15 0.0573(18) 0.081(2) 0.0747(19) -0.0128(15) 0.0172(14) 0.0061(16)
C16 0.0415(16) 0.123(3) 0.0680(19) -0.0089(17) 0.0145(13) -0.0004(19)
C17 0.0357(14) 0.123(3) 0.0644(18) 0.0216(16) 0.0089(12) 0.0105(18)
C18 0.0450(15) 0.0811(19) 0.0596(16) 0.0200(14) 0.0110(12) 0.0087(14)
C19 0.0297(11) 0.0473(13) 0.0355(11) 0.0050(10) -0.0009(9) 0.0041(10)
C20 0.0333(11) 0.0523(14) 0.0359(11) 0.0049(10) -0.0051(9) -0.0007(10)
C21 0.0361(13) 0.0633(16) 0.0470(14) 0.0040(12) -0.0079(10) -0.0014(12)
C22 0.0376(12) 0.0571(15) 0.0422(13) 0.0084(11) 0.0022(10) 0.0067(11)
C23 0.0449(14) 0.0687(19) 0.0656(17) 0.0193(13) 0.0054(12) 0.0078(14)
C24 0.0691(19) 0.0525(16) 0.083(2) 0.0202(14) 0.0256(16) 0.0082(15)
C25 0.0682(19) 0.0436(15) 0.0805(19) -0.0035(13) 0.0198(15) 0.0014(14)
C26 0.0444(13) 0.0468(15) 0.0626(16) -0.0013(11) 0.0105(11) 0.0011(12)
C27 0.0356(12) 0.0455(13) 0.0396(12) 0.0030(10) 0.0060(9) 0.0052(10)

loop_
_atom_type_symbol
_atom_type_description
_atom_type_scat_dispersion_real
_atom_type_scat_dispersion_imag
_atom_type_scat_source
C C 0.0033 0.0016 'International Tables Vol C Tables 4.2.6.8 and 6.1.1.4'
H H 0.0000 0.0000 'International Tables Vol C Tables 4.2.6.8 and 6.1.1.4'
O O 0.0106 0.0060 'International Tables Vol C Tables 4.2.6.8 and 6.1.1.4'
Si Si 0.0817 0.0704 'International Tables Vol C Tables 4.2.6.8 and 6.1.1.4'

loop_
_geom_angle_atom_site_label_1
_geom_angle_atom_site_label_2
_geom_angle_atom_site_label_3
_geom_angle
_geom_angle_publ_flag
O1 Si C10 101.86(11) yes
O1 Si C12 110.82(11) ?
C10 Si C12 111.34(14) ?
O1 Si C11 111.47(11) ?
C10 Si C11 112.79(13) ?
C12 Si C11 108.50(14) ?
C9 O1 Si 131.77(14) yes
C19 O2 C9 119.15(16) yes
C22 O4 C21 121.96(17) ?
C2 C1 C6 120.7(3) ?
C2 C1 H1A 119.6 ?
C6 C1 H1A 119.6 ?
C3 C2 C1 119.3(3) ?
C3 C2 H2A 120.3 ?
C1 C2 H2A 120.3 ?
C2 C3 C4 120.3(3) ?
C2 C3 H3A 119.8 ?
C4 C3 H3A 119.8 ?
C5 C4 C3 120.8(3) ?
C5 C4 H4A 119.6 ?
C3 C4 H4A 119.6 ?
C4 C5 C6 118.1(2) ?
C4 C5 C7 123.1(2) ?
C6 C5 C7 118.9(2) ?
C1 C6 C5 120.7(3) ?
C1 C6 H6A 119.6 ?
C5 C6 H6A 119.6 ?
C20 C7 C5 114.28(18) ?
C20 C7 C8 106.83(18) ?
C5 C7 C8 114.18(18) ?
C20 C7 H7A 107.0 ?
C5 C7 H7A 107.0 ?
C8 C7 H7A 107.0 ?
C9 C8 C7 113.06(17) yes
C9 C8 H8A 109.0 ?
C7 C8 H8A 109.0 ?
C9 C8 H8B 109.0 ?
C7 C8 H8B 109.0 ?
H8A C8 H8B 107.8 ?
O1 C9 O2 108.57(16) ?
O1 C9 C13 112.18(17) ?
O2 C9 C13 105.66(17) ?
O1 C9 C8 108.44(18) ?
O2 C9 C8 110.22(17) ?
C13 C9 C8 111.71(17) ?
Si C10 H10A 109.5 ?
Si C10 H10B 109.5 ?
H10A C10 H10B 109.5 ?
Si C10 H10C 109.5 ?
H10A C10 H10C 109.5 ?
H10B C10 H10C 109.5 ?
Si C11 H11A 109.5 ?
Si C11 H11B 109.5 ?
H11A C11 H11B 109.5 ?
Si C11 H11C 109.5 ?
H11A C11 H11C 109.5 ?
H11B C11 H11C 109.5 ?
Si C12 H12A 109.5 ?
Si C12 H12B 109.5 ?
H12A C12 H12B 109.5 ?
Si C12 H12C 109.5 ?
H12A C12 H12C 109.5 ?
H12B C12 H12C 109.5 ?
C14 C13 C18 118.4(2) ?
C14 C13 C9 122.4(2) ?
C18 C13 C9 119.2(2) ?
C13 C14 C15 120.9(2) ?
C13 C14 H14A 119.6 ?
C15 C14 H14A 119.6 ?
C16 C15 C14 119.9(3) ?
C16 C15 H15A 120.1 ?
C14 C15 H15A 120.1 ?
C15 C16 C17 120.1(3) ?
C15 C16 H16A 119.9 ?
C17 C16 H16A 119.9 ?
C16 C17 C18 120.4(3) ?
C16 C17 H17A 119.8 ?
C18 C17 H17A 119.8 ?
C13 C18 C17 120.3(3) ?
C13 C18 H18A 119.8 ?
C17 C18 H18A 119.8 ?
O2 C19 C20 124.86(19) ?
O2 C19 C27 113.66(18) ?
C20 C19 C27 121.48(19) ?
C19 C20 C21 119.7(2) ?
C19 C20 C7 121.74(19) ?
C21 C20 C7 118.5(2) ?
O3 C21 O4 116.1(2) ?
O3 C21 C20 125.7(2) ?
O4 C21 C20 118.2(2) ?
O4 C22 C23 117.6(2) ?
O4 C22 C27 121.2(2) ?
C23 C22 C27 121.2(2) ?
C24 C23 C22 119.0(2) ?
C24 C23 H23A 120.5 ?
C22 C23 H23A 120.5 ?
C23 C24 C25 120.8(3) ?
C23 C24 H24A 119.6 ?
C25 C24 H24A 119.6 ?
C26 C25 C24 120.3(3) ?
C26 C25 H25A 119.9 ?
C24 C25 H25A 119.9 ?
C25 C26 C27 120.3(2) ?
C25 C26 H26A 119.9 ?
C27 C26 H26A 119.9 ?
C22 C27 C26 118.4(2) ?
C22 C27 C19 117.3(2) ?
C26 C27 C19 124.3(2) ?

loop_
_geom_bond_atom_site_label_1
_geom_bond_atom_site_label_2
_geom_bond_distance
_geom_bond_publ_flag
Si O1 1.6648(16) yes
Si C10 1.846(3) yes
Si C12 1.848(3) ?
Si C11 1.855(3) ?
O1 C9 1.393(3) ?
O2 C19 1.350(2) ?
O2 C9 1.456(2) ?
O3 C21 1.209(3) ?
O4 C22 1.369(3) ?
O4 C21 1.381(3) ?
C1 C2 1.367(4) ?
C1 C6 1.377(4) ?
C1 H1A 0.9300 ?
C2 C3 1.363(4) ?
C2 H2A 0.9300 ?
C3 C4 1.391(4) ?
C3 H3A 0.9300 ?
C4 C5 1.373(3) ?
C4 H4A 0.9300 ?
C5 C6 1.384(3) ?
C5 C7 1.527(3) ?
C6 H6A 0.9300 ?
C7 C20 1.502(3) ?
C7 C8 1.538(3) ?
C7 H7A 0.9800 ?
C8 C9 1.516(3) ?
C8 H8A 0.9700 ?
C8 H8B 0.9700 ?
C9 C13 1.514(3) ?
C10 H10A 0.9600 ?
C10 H10B 0.9600 ?
C10 H10C 0.9600 ?
C11 H11A 0.9600 ?
C11 H11B 0.9600 ?
C11 H11C 0.9600 ?
C12 H12A 0.9600 ?
C12 H12B 0.9600 ?
C12 H12C 0.9600 ?
C13 C14 1.381(3) ?
C13 C18 1.386(3) ?
C14 C15 1.390(4) ?
C14 H14A 0.9300 ?
C15 C16 1.364(4) ?
C15 H15A 0.9300 ?
C16 C17 1.366(4) ?
C16 H16A 0.9300 ?
C17 C18 1.387(4) ?
C17 H17A 0.9300 ?
C18 H18A 0.9300 ?
C19 C20 1.353(3) ?
C19 C27 1.442(3) ?
C20 C21 1.442(3) ?
C22 C23 1.382(3) ?
C22 C27 1.392(3) ?
C23 C24 1.370(4) ?
C23 H23A 0.9300 ?
C24 C25 1.379(4) ?
C24 H24A 0.9300 ?
C25 C26 1.368(3) ?
C25 H25A 0.9300 ?
C26 C27 1.395(3) ?
C26 H26A 0.9300 ?

loop_
_geom_hbond_atom_site_label_D
_geom_hbond_atom_site_label_H
_geom_hbond_atom_site_label_A
_geom_hbond_distance_DH
_geom_hbond_distance_HA
_geom_hbond_distance_DA
_geom_hbond_angle_DHA
_geom_hbond_publ_flag
C14 H14A O2 0.93 2.38 2.708(3) 100 yes

loop_
_geom_torsion_atom_site_label_1
_geom_torsion_atom_site_label_2
_geom_torsion_atom_site_label_3
_geom_torsion_atom_site_label_4
_geom_torsion
_geom_torsion_publ_flag
C10 Si O1 C9 -166.44(18) ?
C12 Si O1 C9 75.0(2) ?
C11 Si O1 C9 -45.9(2) ?
C6 C1 C2 C3 0.7(5) ?
C1 C2 C3 C4 -0.2(5) ?
C2 C3 C4 C5 -0.8(4) ?
C3 C4 C5 C6 1.4(4) ?
C3 C4 C5 C7 -178.7(2) ?
C2 C1 C6 C5 -0.1(4) ?
C4 C5 C6 C1 -0.9(4) ?
C7 C5 C6 C1 179.1(2) ?
C4 C5 C7 C20 -2.4(3) yes
C6 C5 C7 C20 177.6(2) ?
C4 C5 C7 C8 121.0(2) ?
C6 C5 C7 C8 -59.0(3) ?
C20 C7 C8 C9 50.6(2) ?
C5 C7 C8 C9 -76.8(2) ?
Si O1 C9 O2 -45.0(2) ?
Si O1 C9 C13 71.4(2) ?
Si O1 C9 C8 -164.78(14) ?
C19 O2 C9 O1 -88.8(2) ?
C19 O2 C9 C13 150.66(17) ?
C19 O2 C9 C8 29.8(2) ?
C7 C8 C9 O1 63.7(2) ?
C7 C8 C9 O2 -55.1(2) yes
C7 C8 C9 C13 -172.20(18) ?
O1 C9 C13 C14 -141.6(2) ?
O2 C9 C13 C14 -23.5(3) ?
C8 C9 C13 C14 96.4(3) ?
O1 C9 C13 C18 41.5(3) ?
O2 C9 C13 C18 159.7(2) ?
C8 C9 C13 C18 -80.5(3) ?
C18 C13 C14 C15 -2.1(4) ?
C9 C13 C14 C15 -179.0(2) ?
C13 C14 C15 C16 1.3(4) ?
C14 C15 C16 C17 0.3(5) ?
C15 C16 C17 C18 -1.1(5) ?
C14 C13 C18 C17 1.3(4) ?
C9 C13 C18 C17 178.3(2) ?
C16 C17 C18 C13 0.3(4) ?
C9 O2 C19 C20 -2.7(3) ?
C9 O2 C19 C27 177.85(17) ?
O2 C19 C20 C21 -178.51(19) ?
C27 C19 C20 C21 0.9(3) ?
O2 C19 C20 C7 -0.1(3) ?
C27 C19 C20 C7 179.26(18) ?
C5 C7 C20 C19 103.6(2) ?
C8 C7 C20 C19 -23.7(3) ?
C5 C7 C20 C21 -77.9(2) ?
C8 C7 C20 C21 154.8(2) ?
C22 O4 C21 O3 178.4(2) ?
C22 O4 C21 C20 -2.7(3) ?
C19 C20 C21 O3 -179.0(2) ?
C7 C20 C21 O3 2.6(4) ?
C19 C20 C21 O4 2.2(3) ?
C7 C20 C21 O4 -176.24(18) ?
C21 O4 C22 C23 -179.6(2) ?
C21 O4 C22 C27 0.0(3) ?
O4 C22 C23 C24 177.5(2) ?
C27 C22 C23 C24 -2.1(4) ?
C22 C23 C24 C25 0.0(4) ?
C23 C24 C25 C26 1.9(4) ?
C24 C25 C26 C27 -1.7(4) ?
O4 C22 C27 C26 -177.3(2) ?
C23 C22 C27 C26 2.3(3) ?
O4 C22 C27 C19 3.0(3) ?
C23 C22 C27 C19 -177.4(2) ?
C25 C26 C27 C22 -0.4(3) ?
C25 C26 C27 C19 179.2(2) ?
O2 C19 C27 C22 175.97(18) ?
C20 C19 C27 C22 -3.5(3) ?
O2 C19 C27 C26 -3.7(3) ?
C20 C19 C27 C26 176.9(2) ?
